data_2215445
loop_
_publ_author_name
'Wei, Yi-Jun'
'Wang, Feng-Wu'
'Zhu, Qi-Yong'

_publ_section_title
Di-\m-thiocyanato-\k^4^<i>N</i>:<i>N</i>-bis({2-[2-(methylamino)ethyliminomethyl]phenolato}copper(II))
_journal_coeditor_code CV2307
_journal_issue 10
_journal_name_full 'Acta Crystallographica Section E'
_journal_page_first m2629
_journal_page_last m2629
_journal_paper_doi 10.1107/S1600536807047022
_journal_volume 63
_journal_year 2007
_chemical_formula_iupac '[Cu2 (N C S)2 (C10 H13 N2 O)2]'
_chemical_formula_moiety 'C22 H26 Cu2 N6 O2 S2'
_chemical_formula_sum 'C22 H26 Cu2 N6 O2 S2'
_chemical_formula_weight 597.69
_chemical_name_systematic
;
Di-\m-thiocyanato-\k^4^N:N-bis({2-[2-
(methylamino)ethyliminomethyl]phenolato}copper(II))
;
_space_group_IT_number 14
_symmetry_cell_setting monoclinic
_symmetry_space_group_name_Hall '-P 2yn'
_symmetry_space_group_name_H-M 'P 1 21/n 1'
_atom_sites_solution_hydrogens geom
_atom_sites_solution_primary direct
_atom_sites_solution_secondary difmap
_audit_creation_method SHELXL-97
_cell_angle_alpha 90.00
_cell_angle_beta 106.562(3)
_cell_angle_gamma 90.00
_cell_formula_units_Z 2
_cell_length_a 8.3305(19)
_cell_length_b 16.982(4)
_cell_length_c 9.137(2)
_cell_measurement_reflns_used 944
_cell_measurement_temperature 298(2)
_cell_measurement_theta_max 24.9
_cell_measurement_theta_min 2.3
_cell_volume 1239.0(5)
_computing_cell_refinement 'SMART (Bruker, 1998)'
_computing_data_collection 'SMART (Bruker, 1998)'
_computing_data_reduction 'SAINT (Bruker, 1998)'
_computing_molecular_graphics 'SHELXTL (Sheldrick, 1997b)'
_computing_publication_material 'SHELXTL (Sheldrick, 1997b)'
_computing_structure_refinement 'SHELXL97 (Sheldrick, 1997a)'
_computing_structure_solution 'SHELXS97 (Sheldrick, 1997a)'
_diffrn_ambient_temperature 298(2)
_diffrn_measured_fraction_theta_full 0.996
_diffrn_measured_fraction_theta_max 0.996
_diffrn_measurement_device_type 'Bruker SMART CCD area-detector'
_diffrn_measurement_method \w
_diffrn_radiation_monochromator graphite
_diffrn_radiation_source 'fine-focus sealed tube'
_diffrn_radiation_type MoK\a
_diffrn_radiation_wavelength 0.71073
_diffrn_reflns_av_R_equivalents 0.0869
_diffrn_reflns_av_sigmaI/netI 0.0989
_diffrn_reflns_limit_h_max 10
_diffrn_reflns_limit_h_min -10
_diffrn_reflns_limit_k_max 20
_diffrn_reflns_limit_k_min -20
_diffrn_reflns_limit_l_max 11
_diffrn_reflns_limit_l_min -11
_diffrn_reflns_number 9340
_diffrn_reflns_theta_full 26.00
_diffrn_reflns_theta_max 26.00
_diffrn_reflns_theta_min 2.40
_exptl_absorpt_coefficient_mu 1.917
_exptl_absorpt_correction_T_max 0.8937
_exptl_absorpt_correction_T_min 0.7004
_exptl_absorpt_correction_type multi-scan
_exptl_absorpt_process_details '(SADABS; Sheldrick, 1996)'
_exptl_crystal_colour blue
_exptl_crystal_density_diffrn 1.602
_exptl_crystal_density_method 'not measured'
_exptl_crystal_description needle
_exptl_crystal_F_000 612
_exptl_crystal_size_max 0.20
_exptl_crystal_size_mid 0.07
_exptl_crystal_size_min 0.06
_refine_diff_density_max 0.451
_refine_diff_density_min -0.669
_refine_ls_extinction_method none
_refine_ls_goodness_of_fit_ref 1.055
_refine_ls_hydrogen_treatment mixed
_refine_ls_matrix_type full
_refine_ls_number_parameters 158
_refine_ls_number_reflns 2431
_refine_ls_number_restraints 1
_refine_ls_restrained_S_all 1.055
_refine_ls_R_factor_all 0.1125
_refine_ls_R_factor_gt 0.0642
_refine_ls_shift/su_max 0.000
_refine_ls_shift/su_mean 0.000
_refine_ls_structure_factor_coef Fsqd
_refine_ls_weighting_details 'calc w=1/[\s^2^(Fo^2^)+(0.0643P)^2^+0.4135P] where P=(Fo^2^+2Fc^2^)/3'
_refine_ls_weighting_scheme calc
_refine_ls_wR_factor_gt 0.1396
_refine_ls_wR_factor_ref 0.1598
_reflns_number_gt 1510
_reflns_number_total 2431
_reflns_threshold_expression I>2\s(I)
_cod_data_source_file cv2307.cif
_cod_data_source_block I
_cod_depositor_comments
;
The following automatic conversions were performed:
'_symmetry_cell_setting' value 'Monoclinic' changed to 'monoclinic'
according to '/home/saulius/struct/CIF-dictionaries/cif_core.dic'
dictionary named 'cif_core.dic' version 2.4.1 from 2010-06-29.

Automatic conversion script
Id: cif_fix_enum 1527 2010-12-29 10:47:43Z saulius 

The following automatic conversions were performed:

'_symmetry_cell_setting' value 'Monoclinic' changed to 'monoclinic'
according to /home/saulius/struct/CIF-dictionaries/cif_core.dic
dictionary named 'cif_core.dic' version 2.4.1 from 2010-06-29.

Automatic conversion script
Id: cif_fix_values 1715 2011-07-08 13:25:40Z adriana 
;
_cod_original_sg_symbol_H-M 'P 21/n'
_cod_database_code 2215445
_cod_database_fobs_code 2215445

loop_
_symmetry_equiv_pos_as_xyz
'x, y, z'
'-x+1/2, y+1/2, -z+1/2'
'-x, -y, -z'
'x-1/2, -y-1/2, z-1/2'

loop_
_atom_site_type_symbol
_atom_site_label
_atom_site_fract_x
_atom_site_fract_y
_atom_site_fract_z
_atom_site_U_iso_or_equiv
_atom_site_adp_type
_atom_site_calc_flag
_atom_site_refinement_flags
_atom_site_occupancy
Cu Cu1 0.96892(9) 0.04411(4) 0.33613(8) 0.0410(3) Uani d . 1
S S1 1.4907(3) 0.09746(15) 0.6792(3) 0.1066(10) Uani d . 1
O O1 1.0498(5) -0.0513(2) 0.2719(4) 0.0443(10) Uani d . 1
N N1 0.7859(6) 0.0530(3) 0.1529(5) 0.0398(12) Uani d . 1
N N2 0.8447(7) 0.1282(3) 0.4207(5) 0.0463(13) Uani d D 1
N N3 1.1753(7) 0.0566(3) 0.4992(6) 0.0558(15) Uani d . 1
C C1 0.8475(8) -0.0616(3) 0.0253(7) 0.0412(14) Uani d . 1
C C2 0.9862(7) -0.0881(3) 0.1430(6) 0.0372(14) Uani d . 1
C C3 1.0614(9) -0.1608(4) 0.1219(8) 0.0530(17) Uani d . 1
H H3 1.1495 -0.1808 0.2000 0.064 Uiso calc R 1
C C4 1.0052(10) -0.2015(4) -0.0123(9) 0.066(2) Uani d . 1
H H4 1.0556 -0.2491 -0.0237 0.079 Uiso calc R 1
C C5 0.8739(10) -0.1731(5) -0.1324(9) 0.070(2) Uani d . 1
H H5 0.8393 -0.2008 -0.2238 0.084 Uiso calc R 1
C C6 0.7964(9) -0.1042(4) -0.1144(7) 0.0562(18) Uani d . 1
H H6 0.7093 -0.0851 -0.1944 0.067 Uiso calc R 1
C C7 0.7571(7) 0.0073(3) 0.0369(6) 0.0406(14) Uani d . 1
H H7 0.6687 0.0207 -0.0475 0.049 Uiso calc R 1
C C8 0.6778(8) 0.1198(4) 0.1574(7) 0.0503(16) Uani d . 1
H H8A 0.5665 0.1106 0.0896 0.060 Uiso calc R 1
H H8B 0.7224 0.1672 0.1243 0.060 Uiso calc R 1
C C9 0.6698(8) 0.1295(4) 0.3187(7) 0.0554(17) Uani d . 1
H H9A 0.6163 0.1791 0.3295 0.066 Uiso calc R 1
H H9B 0.6054 0.0871 0.3451 0.066 Uiso calc R 1
C C10 0.9218(9) 0.2060(4) 0.4491(8) 0.072(2) Uani d . 1
H H10A 0.9340 0.2272 0.3554 0.108 Uiso calc R 1
H H10B 1.0299 0.2018 0.5224 0.108 Uiso calc R 1
H H10C 0.8521 0.2403 0.4881 0.108 Uiso calc R 1
C C11 1.3052(9) 0.0744(4) 0.5740(7) 0.0510(17) Uani d . 1
H H2 0.841(9) 0.110(4) 0.512(4) 0.080 Uiso d D 1

loop_
_atom_site_aniso_label
_atom_site_aniso_U_11
_atom_site_aniso_U_22
_atom_site_aniso_U_33
_atom_site_aniso_U_12
_atom_site_aniso_U_13
_atom_site_aniso_U_23
Cu1 0.0387(4) 0.0473(5) 0.0355(4) 0.0051(4) 0.0082(3) -0.0031(4)
S1 0.0748(16) 0.1044(19) 0.1027(17) -0.0400(14) -0.0359(13) 0.0478(15)
O1 0.050(3) 0.049(3) 0.033(2) 0.011(2) 0.0107(19) -0.0028(19)
N1 0.034(3) 0.045(3) 0.041(3) 0.008(2) 0.011(2) 0.010(2)
N2 0.054(3) 0.044(3) 0.042(3) 0.003(3) 0.017(3) -0.010(2)
N3 0.047(3) 0.072(4) 0.047(3) 0.007(3) 0.011(3) -0.007(3)
C1 0.040(4) 0.044(4) 0.046(4) -0.014(3) 0.021(3) -0.006(3)
C2 0.041(4) 0.045(4) 0.032(3) -0.004(3) 0.020(3) 0.006(3)
C3 0.069(5) 0.042(4) 0.057(4) 0.006(3) 0.034(4) 0.003(3)
C4 0.085(6) 0.049(4) 0.078(5) -0.008(4) 0.048(5) -0.013(4)
C5 0.087(6) 0.076(5) 0.064(5) -0.036(5) 0.050(5) -0.037(4)
C6 0.059(4) 0.077(5) 0.039(4) -0.017(4) 0.024(3) -0.009(4)
C7 0.042(4) 0.050(4) 0.026(3) -0.003(3) 0.004(3) 0.002(3)
C8 0.048(4) 0.056(4) 0.044(4) 0.010(3) 0.009(3) 0.006(3)
C9 0.042(4) 0.059(4) 0.067(5) 0.011(3) 0.018(3) -0.003(4)
C10 0.078(6) 0.058(5) 0.084(5) 0.001(4) 0.032(4) -0.016(4)
C11 0.050(4) 0.056(4) 0.041(4) -0.001(3) 0.005(3) 0.008(3)

loop_
_atom_type_symbol
_atom_type_description
_atom_type_scat_dispersion_real
_atom_type_scat_dispersion_imag
_atom_type_scat_source
C C 0.0033 0.0016 'International Tables Vol C Tables 4.2.6.8 and 6.1.1.4'
H H 0.0000 0.0000 'International Tables Vol C Tables 4.2.6.8 and 6.1.1.4'
N N 0.0061 0.0033 'International Tables Vol C Tables 4.2.6.8 and 6.1.1.4'
O O 0.0106 0.0060 'International Tables Vol C Tables 4.2.6.8 and 6.1.1.4'
S S 0.1246 0.1234 'International Tables Vol C Tables 4.2.6.8 and 6.1.1.4'
Cu Cu 0.3201 1.2651 'International Tables Vol C Tables 4.2.6.8 and 6.1.1.4'

loop_
_geom_angle_atom_site_label_1
_geom_angle_atom_site_label_2
_geom_angle_atom_site_label_3
_geom_angle
O1 Cu1 N1 93.47(18)
O1 Cu1 N3 90.91(19)
N1 Cu1 N3 165.9(2)
O1 Cu1 N2 166.3(2)
N1 Cu1 N2 85.0(2)
N3 Cu1 N2 93.8(2)
C2 O1 Cu1 126.6(4)
C7 N1 C8 121.6(5)
C7 N1 Cu1 126.0(4)
C8 N1 Cu1 112.3(4)
C10 N2 C9 113.6(5)
C10 N2 Cu1 117.1(4)
C9 N2 Cu1 106.5(4)
C10 N2 H2 106(5)
C9 N2 H2 107(5)
Cu1 N2 H2 105(5)
C11 N3 Cu1 165.6(6)
C2 C1 C7 123.1(5)
C2 C1 C6 119.5(6)
C7 C1 C6 117.4(6)
O1 C2 C1 124.7(5)
O1 C2 C3 117.2(5)
C1 C2 C3 118.1(5)
C4 C3 C2 120.6(6)
C4 C3 H3 119.7
C2 C3 H3 119.7
C3 C4 C5 121.4(7)
C3 C4 H4 119.3
C5 C4 H4 119.3
C6 C5 C4 119.5(6)
C6 C5 H5 120.3
C4 C5 H5 120.3
C5 C6 C1 120.8(7)
C5 C6 H6 119.6
C1 C6 H6 119.6
N1 C7 C1 125.9(5)
N1 C7 H7 117.0
C1 C7 H7 117.0
N1 C8 C9 108.3(5)
N1 C8 H8A 110.0
C9 C8 H8A 110.0
N1 C8 H8B 110.0
C9 C8 H8B 110.0
H8A C8 H8B 108.4
N2 C9 C8 107.7(5)
N2 C9 H9A 110.2
C8 C9 H9A 110.2
N2 C9 H9B 110.2
C8 C9 H9B 110.2
H9A C9 H9B 108.5
N2 C10 H10A 109.5
N2 C10 H10B 109.5
H10A C10 H10B 109.5
N2 C10 H10C 109.5
H10A C10 H10C 109.5
H10B C10 H10C 109.5
N3 C11 S1 178.6(7)

loop_
_geom_bond_atom_site_label_1
_geom_bond_atom_site_label_2
_geom_bond_distance
Cu1 O1 1.910(4)
Cu1 N1 1.922(5)
Cu1 N3 1.940(6)
Cu1 N2 2.041(5)
S1 C11 1.617(7)
O1 C2 1.305(6)
N1 C7 1.280(7)
N1 C8 1.457(7)
N2 C10 1.459(8)
N2 C9 1.490(8)
N2 H2 0.90(4)
N3 C11 1.144(8)
C1 C2 1.410(8)
C1 C7 1.411(8)
C1 C6 1.423(8)
C2 C3 1.422(8)
C3 C4 1.369(9)
C3 H3 0.9300
C4 C5 1.396(10)
C4 H4 0.9300
C5 C6 1.368(10)
C5 H5 0.9300
C6 H6 0.9300
C7 H7 0.9300
C8 C9 1.503(8)
C8 H8A 0.9700
C8 H8B 0.9700
C9 H9A 0.9700
C9 H9B 0.9700
C10 H10A 0.9600
C10 H10B 0.9600
C10 H10C 0.9600

loop_
_geom_hbond_atom_site_label_D
_geom_hbond_atom_site_label_H
_geom_hbond_atom_site_label_A
_geom_hbond_site_symmetry_A
_geom_hbond_distance_DH
_geom_hbond_distance_HA
_geom_hbond_distance_DA
_geom_hbond_angle_DHA
N2 H2 O1 3_756 0.90(4) 2.17(3) 2.993(6) 153(6)
